data_4126648
loop_
_publ_author_name
'Gibson, Quinn D.'
'Dyer, Matthew S.'
'Whitehead, George F. S.'
'Alaria, Jonathan'
'Pitcher, Michael J.'
'Edwards, Holly J.'
'Claridge, John B.'
'Zanella, Marco'
'Dawson, Karl'
'Manning, Troy D.'
'Dhanak, Vin R.'
'Rosseinsky, Matthew J.'

_publ_section_title
;
 Bi4O4Cu1.7Se2.7Cl0.3: Intergrowth of BiOCuSe and Bi2O2Se Stabilized by
 the Addition of a Third Anion.
;
_journal_name_full 'Journal of the American Chemical Society'
_journal_paper_doi 10.1021/jacs.7b06168
_journal_year 2017
_chemical_formula_moiety '2(Bi4 Cu1.73 O4 Se2), 1.35(Se), 0.65(Cl)'
_chemical_formula_sum 'Bi8 Cl0.64 Cu3.46 O8 Se5.36'
_chemical_formula_weight 2465.17
_space_group_crystal_system tetragonal
_space_group_IT_number 139
_space_group_name_Hall '-I 4 2'
_space_group_name_H-M_alt 'I 4/m m m'
_symmetry_space_group_name_Hall '-I 4 2'
_symmetry_space_group_name_H-M 'I 4/m m m'
_atom_sites_solution_primary dual
_audit_creation_date 2016-12-22
_audit_creation_method
;
Olex2 1.2
(compiled 2016.11.30 svn.r3356 for OlexSys, GUI svn.r5269)
;
_cell_angle_alpha 90
_cell_angle_beta 90
_cell_angle_gamma 90
_cell_formula_units_Z 1
_cell_length_a 3.89790(10)
_cell_length_b 3.89790(10)
_cell_length_c 29.8291(13)
_cell_measurement_reflns_used 1872
_cell_measurement_temperature 100
_cell_measurement_theta_max 29.9680
_cell_measurement_theta_min 2.7160
_cell_volume 453.21(3)
_computing_cell_refinement 'CrysAlisPro 1.171.38.43 (Rigaku OD, 2015)'
_computing_data_collection 'CrysAlisPro 1.171.38.43 (Rigaku OD, 2015)'
_computing_data_reduction 'CrysAlisPro 1.171.38.43 (Rigaku OD, 2015)'
_computing_molecular_graphics 'Olex2 (Dolomanov et al., 2009)'
_computing_publication_material 'Olex2 (Dolomanov et al., 2009)'
_computing_structure_refinement 'ShelXL (Sheldrick, 2015)'
_computing_structure_solution 'ShelXT (Sheldrick, 2015)'
_diffrn_ambient_temperature 100
_diffrn_detector 'CCD plate'
_diffrn_measured_fraction_theta_full 0.9947
_diffrn_measured_fraction_theta_max 0.9961
_diffrn_measurement_details
;
List of Runs (angles in degrees, time in seconds):

  # Type    Start    End  Width  t~exp~   \w     \q     \k     \f   Frames
--------------------------------------------------------------------------
  1  \w   -110.00  15.00   1.00    1.00    --  -20.00 -68.00   0.00  125
  2  \w   -110.00  15.00   1.00    1.00    --  -20.00 -68.00 120.00  125
  3  \w   -110.00  15.00   1.00    1.00    --  -20.00 -68.00 240.00  125
  4  \w   -110.00  15.00   1.00    1.00    --  -20.00 -30.00  90.00  125
;
_diffrn_measurement_device 'abstract diffractometer'
_diffrn_measurement_device_type 'dtrek-CrysAlisPro-abstract goniometer imported rigaku-d*trek images'
_diffrn_measurement_method '\w scans'
_diffrn_orient_matrix_type 'CrysAlisPro convention (1999,Acta A55,543-557)'
_diffrn_orient_matrix_UB_11 -0.0708588000
_diffrn_orient_matrix_UB_12 0.0985147000
_diffrn_orient_matrix_UB_13 -0.0177164000
_diffrn_orient_matrix_UB_21 -0.0698422000
_diffrn_orient_matrix_UB_22 0.1164314000
_diffrn_orient_matrix_UB_23 0.0158303000
_diffrn_orient_matrix_UB_31 0.1523370000
_diffrn_orient_matrix_UB_32 0.0992956000
_diffrn_orient_matrix_UB_33 -0.0009894000
_diffrn_radiation_monochromator graphite
_diffrn_radiation_probe x-ray
_diffrn_radiation_type 'Mo K\a'
_diffrn_radiation_wavelength 0.71073
_diffrn_reflns_av_R_equivalents 0.0688
_diffrn_reflns_av_unetI/netI 0.0249
_diffrn_reflns_Laue_measured_fraction_full 0.994
_diffrn_reflns_Laue_measured_fraction_max 0.996
_diffrn_reflns_limit_h_max 3
_diffrn_reflns_limit_h_min -5
_diffrn_reflns_limit_k_max 5
_diffrn_reflns_limit_k_min -5
_diffrn_reflns_limit_l_max 42
_diffrn_reflns_limit_l_min -42
_diffrn_reflns_number 3394
_diffrn_reflns_point_group_measured_fraction_full 0.994
_diffrn_reflns_point_group_measured_fraction_max 0.996
_diffrn_reflns_theta_full 25.242
_diffrn_reflns_theta_max 30.029
_diffrn_reflns_theta_min 2.731
_diffrn_source 'fine-focus sealed X-ray tube'
_diffrn_source_type 'Enhance (Mo) X-ray Source'
_exptl_absorpt_coefficient_mu 92.178
_exptl_absorpt_correction_T_max 1.00000
_exptl_absorpt_correction_T_min 0.17624
_exptl_absorpt_correction_type multi-scan
_exptl_absorpt_process_details
;
CrysAlisPro 1.171.38.43 (Rigaku Oxford Diffraction, 2015)
Empirical absorption correction using spherical harmonics,
 implemented in SCALE3 ABSPACK scaling algorithm.
;
_exptl_crystal_colour black
_exptl_crystal_colour_primary black
_exptl_crystal_density_diffrn 9.032
_exptl_crystal_description block
_exptl_crystal_F_000 1021
_exptl_crystal_size_max 0.02
_exptl_crystal_size_mid 0.01
_exptl_crystal_size_min 0.01
_refine_diff_density_max 1.736
_refine_diff_density_min -2.163
_refine_diff_density_rms 0.490
_refine_ls_extinction_method none
_refine_ls_goodness_of_fit_ref 1.174
_refine_ls_hydrogen_treatment undef
_refine_ls_matrix_type full
_refine_ls_number_parameters 20
_refine_ls_number_reflns 258
_refine_ls_number_restraints 0
_refine_ls_restrained_S_all 1.174
_refine_ls_R_factor_all 0.0324
_refine_ls_R_factor_gt 0.0291
_refine_ls_shift/su_max 0.000
_refine_ls_shift/su_mean 0.000
_refine_ls_structure_factor_coef Fsqd
_refine_ls_weighting_details 'w=1/[\s^2^(Fo^2^)+(0.0453P)^2^+3.0443P] where P=(Fo^2^+2Fc^2^)/3'
_refine_ls_weighting_scheme calc
_refine_ls_wR_factor_gt 0.0759
_refine_ls_wR_factor_ref 0.0783
_reflns_Friedel_coverage 0.000
_reflns_number_gt 234
_reflns_number_total 258
_reflns_threshold_expression 'I > 2\s(I)'
_cod_data_source_file ja7b06168_si_002.cif
_cod_data_source_block c9_qdg_5_2_100k
_cod_database_code 4126648
_chemical_oxdiff_formula Bi4Cl0.3Cu1.7O4Se2.7
_shelx_space_group_comment
;
The symmetry employed for this shelxl refinement is uniquely defined
by the following loop, which should always be used as a source of
symmetry information in preference to the above space-group names.
They are only intended as comments.
;
_reflns_odcompleteness_completeness 99.47
_reflns_odcompleteness_iscentric 1
_reflns_odcompleteness_theta 26.32
_olex2_refinement_description
;
1. Shared sites
{Se04, Cl}
2. Uiso/Uaniso restraints and constraints
Uanis(Se04) = Uanis(Cl)
3. Others
 Sof(Cl)=0.0625*(1-FVAR(2))
 Sof(Se04)=0.0625*FVAR(2)
;
_shelx_shelxl_version_number 2014/7
_olex2_submission_special_instructions 'No special instructions were received'
_oxdiff_exptl_absorpt_empirical_details
;
Empirical correction (ABSPACK) includes:
- Absorption correction using spherical harmonics
- Frame scaling
- Detector area scaling
;
_oxdiff_exptl_absorpt_empirical_full_max 3.519
_oxdiff_exptl_absorpt_empirical_full_min 0.618

loop_
_space_group_symop_operation_xyz
'x, y, z'
'-x, -y, z'
'-y, x, z'
'y, -x, z'
'-x, y, -z'
'x, -y, -z'
'y, x, -z'
'-y, -x, -z'
'x+1/2, y+1/2, z+1/2'
'-x+1/2, -y+1/2, z+1/2'
'-y+1/2, x+1/2, z+1/2'
'y+1/2, -x+1/2, z+1/2'
'-x+1/2, y+1/2, -z+1/2'
'x+1/2, -y+1/2, -z+1/2'
'y+1/2, x+1/2, -z+1/2'
'-y+1/2, -x+1/2, -z+1/2'
'-x, -y, -z'
'x, y, -z'
'y, -x, -z'
'-y, x, -z'
'x, -y, z'
'-x, y, z'
'-y, -x, z'
'y, x, z'
'-x+1/2, -y+1/2, -z+1/2'
'x+1/2, y+1/2, -z+1/2'
'y+1/2, -x+1/2, -z+1/2'
'-y+1/2, x+1/2, -z+1/2'
'x+1/2, -y+1/2, z+1/2'
'-x+1/2, y+1/2, z+1/2'
'-y+1/2, -x+1/2, z+1/2'
'y+1/2, x+1/2, z+1/2'

loop_
_atom_site_label
_atom_site_type_symbol
_atom_site_fract_x
_atom_site_fract_y
_atom_site_fract_z
_atom_site_U_iso_or_equiv
_atom_site_adp_type
_atom_site_occupancy
_atom_site_site_symmetry_order
_atom_site_calc_flag
_atom_site_refinement_flags_posn
_atom_site_refinement_flags_adp
_atom_site_refinement_flags_occupancy
_atom_site_disorder_assembly
_atom_site_disorder_group
Bi01 Bi 1.0000 1.0000 0.43946(3) 0.0093(3) Uani 1 8 d S T P . .
Bi02 Bi 0.5000 0.5000 0.35548(3) 0.0105(3) Uani 1 8 d S T P . .
Se03 Se 0.0000 0.0000 0.30257(7) 0.0062(4) Uani 1 8 d S T P . .
Se04 Se 0.5000 0.5000 0.5000 0.0060(10) Uani 0.68(2) 16 d S T P A 3
Cu05 Cu -0.5000 0.0000 0.2500 0.0077(9) Uani 0.864(12) 8 d S T P . .
O006 O 0.5000 1.0000 0.3993(3) 0.010(2) Uani 1 4 d S T P . .
Cl Cl 0.5000 0.5000 0.5000 0.0060(10) Uani 0.32(2) 16 d S T P A 4

loop_
_atom_site_aniso_label
_atom_site_aniso_U_11
_atom_site_aniso_U_22
_atom_site_aniso_U_33
_atom_site_aniso_U_23
_atom_site_aniso_U_13
_atom_site_aniso_U_12
Bi01 0.0090(3) 0.0090(3) 0.0099(4) 0.000 0.000 0.000
Bi02 0.0086(3) 0.0086(3) 0.0143(4) 0.000 0.000 0.000
Se03 0.0061(6) 0.0061(6) 0.0064(9) 0.000 0.000 0.000
Se04 0.0034(12) 0.0034(12) 0.0113(17) 0.000 0.000 0.000
Cu05 0.0069(11) 0.0069(11) 0.0091(15) 0.000 0.000 0.000
O006 0.008(5) 0.007(5) 0.015(6) 0.000 0.000 0.000
Cl 0.0034(12) 0.0034(12) 0.0113(17) 0.000 0.000 0.000

loop_
_atom_type_symbol
_atom_type_description
_atom_type_scat_dispersion_real
_atom_type_scat_dispersion_imag
_atom_type_scat_source
Bi Bi -4.1077 10.2566 'International Tables Vol C Tables 4.2.6.8 and 6.1.1.4'
Cl Cl 0.1484 0.1585 'International Tables Vol C Tables 4.2.6.8 and 6.1.1.4'
Cu Cu 0.3201 1.2651 'International Tables Vol C Tables 4.2.6.8 and 6.1.1.4'
O O 0.0106 0.0060 'International Tables Vol C Tables 4.2.6.8 and 6.1.1.4'
Se Se -0.0929 2.2259 'International Tables Vol C Tables 4.2.6.8 and 6.1.1.4'

loop_
_geom_angle_atom_site_label_1
_geom_angle_atom_site_label_2
_geom_angle_atom_site_label_3
_geom_angle
_geom_angle_site_symmetry_1
_geom_angle_site_symmetry_3
O006 Bi01 Bi01 121.6(2) 3_755 17_776
O006 Bi01 Bi01 121.6(2) . 17_776
O006 Bi01 Bi01 121.6(2) 1_655 17_776
O006 Bi01 Bi01 121.6(2) 3_765 17_776
O006 Bi01 O006 74.1(2) 3_755 1_655
O006 Bi01 O006 74.1(2) 3_765 1_655
O006 Bi01 O006 116.8(4) 1_655 .
O006 Bi01 O006 74.1(2) 3_765 .
O006 Bi01 O006 74.1(2) 3_755 .
O006 Bi01 O006 116.8(4) 3_755 3_765
Se03 Bi02 Se03 120.41(7) . 1_665
Se03 Bi02 Se03 120.40(7) 1_565 1_655
Se03 Bi02 Se03 75.70(3) 1_665 1_655
Se03 Bi02 Se03 75.70(3) 1_665 1_565
Se03 Bi02 Se03 75.70(3) . 1_655
Se03 Bi02 Se03 75.70(3) . 1_565
O006 Bi02 Se03 141.85(3) . .
O006 Bi02 Se03 141.85(3) . 1_655
O006 Bi02 Se03 141.85(3) 3_755 .
O006 Bi02 Se03 141.85(3) 1_545 1_565
O006 Bi02 Se03 76.52(16) 3_755 1_655
O006 Bi02 Se03 76.52(16) 1_545 .
O006 Bi02 Se03 141.85(3) 3_755 1_565
O006 Bi02 Se03 76.52(16) . 1_665
O006 Bi02 Se03 76.52(16) 3_755 1_665
O006 Bi02 Se03 76.52(16) 3_655 .
O006 Bi02 Se03 141.85(3) 3_655 1_655
O006 Bi02 Se03 141.85(3) 1_545 1_665
O006 Bi02 Se03 76.52(16) . 1_565
O006 Bi02 Se03 76.52(16) 1_545 1_655
O006 Bi02 Se03 76.52(16) 3_655 1_565
O006 Bi02 Se03 141.85(3) 3_655 1_665
O006 Bi02 O006 71.9(2) . 3_655
O006 Bi02 O006 71.9(2) 3_655 1_545
O006 Bi02 O006 112.3(4) . 1_545
O006 Bi02 O006 71.9(2) . 3_755
O006 Bi02 O006 112.3(4) 3_755 3_655
O006 Bi02 O006 71.9(2) 3_755 1_545
Bi02 Se03 Bi02 120.41(7) . 1_445
Bi02 Se03 Bi02 75.70(3) 1_445 1_545
Bi02 Se03 Bi02 75.70(3) . 1_545
Bi02 Se03 Bi02 75.70(3) . 1_455
Bi02 Se03 Bi02 120.40(7) 1_545 1_455
Bi02 Se03 Bi02 75.70(3) 1_445 1_455
Cu05 Se03 Bi02 142.148(15) 1_655 1_445
Cu05 Se03 Bi02 80.411(11) 25_445 1_445
Cu05 Se03 Bi02 80.411(11) 25_445 1_545
Cu05 Se03 Bi02 142.148(15) . .
Cu05 Se03 Bi02 142.148(15) 1_655 1_455
Cu05 Se03 Bi02 80.411(11) . 1_445
Cu05 Se03 Bi02 142.148(15) 25_455 1_545
Cu05 Se03 Bi02 142.148(15) 25_455 1_445
Cu05 Se03 Bi02 142.148(15) 25_445 1_455
Cu05 Se03 Bi02 80.411(11) . 1_455
Cu05 Se03 Bi02 80.409(11) 25_455 .
Cu05 Se03 Bi02 80.409(11) 1_655 .
Cu05 Se03 Bi02 80.411(11) 25_455 1_455
Cu05 Se03 Bi02 142.148(15) . 1_545
Cu05 Se03 Bi02 80.411(11) 1_655 1_545
Cu05 Se03 Bi02 142.148(15) 25_445 .
Cu05 Se03 Cu05 66.86(4) . 25_455
Cu05 Se03 Cu05 66.86(4) 25_445 .
Cu05 Se03 Cu05 66.86(4) 25_455 1_655
Cu05 Se03 Cu05 66.86(4) 25_445 1_655
Cu05 Se03 Cu05 102.36(7) . 1_655
Cu05 Se03 Cu05 102.36(7) 25_445 25_455
Se03 Cu05 Se03 113.14(4) 25_445 1_455
Se03 Cu05 Se03 102.37(7) 1_455 .
Se03 Cu05 Se03 113.14(4) 25_455 .
Se03 Cu05 Se03 113.14(4) 25_455 1_455
Se03 Cu05 Se03 113.14(4) 25_445 .
Se03 Cu05 Se03 102.37(7) 25_445 25_455
Se03 Cu05 Cu05 56.568(19) 25_455 25_455
Se03 Cu05 Cu05 56.569(19) . 25_445
Se03 Cu05 Cu05 123.432(19) 25_445 25_455
Se03 Cu05 Cu05 123.431(19) . 25_345
Se03 Cu05 Cu05 56.568(19) 25_455 25_355
Se03 Cu05 Cu05 123.432(19) 25_445 25_355
Se03 Cu05 Cu05 123.432(19) 1_455 25_455
Se03 Cu05 Cu05 123.432(19) 25_455 25_445
Se03 Cu05 Cu05 123.432(19) 25_455 25_345
Se03 Cu05 Cu05 56.568(19) 1_455 25_355
Se03 Cu05 Cu05 123.431(19) . 25_355
Se03 Cu05 Cu05 123.432(19) 1_455 25_445
Se03 Cu05 Cu05 56.568(19) 1_455 25_345
Se03 Cu05 Cu05 56.568(19) 25_445 25_345
Se03 Cu05 Cu05 56.569(19) . 25_455
Se03 Cu05 Cu05 56.568(19) 25_445 25_445
Cu05 Cu05 Cu05 180.0 25_455 25_345
Cu05 Cu05 Cu05 90.0 25_345 25_355
Cu05 Cu05 Cu05 90.0 25_455 25_355
Cu05 Cu05 Cu05 90.0 25_455 25_445
Cu05 Cu05 Cu05 90.0 25_345 25_445
Cu05 Cu05 Cu05 180.0 25_445 25_355
Bi01 O006 Bi01 116.8(4) . 1_455
Bi01 O006 Bi02 106.962(19) . .
Bi01 O006 Bi02 106.962(19) 1_455 .
Bi01 O006 Bi02 106.961(19) . 1_565
Bi01 O006 Bi02 106.961(19) 1_455 1_565
Bi02 O006 Bi02 112.3(4) 1_565 .

loop_
_geom_bond_atom_site_label_1
_geom_bond_atom_site_label_2
_geom_bond_distance
_geom_bond_site_symmetry_2
Bi01 Bi01 3.6115(16) 17_776
Bi01 O006 2.288(5) 1_655
Bi01 O006 2.288(5) 3_755
Bi01 O006 2.288(5) 3_765
Bi01 O006 2.288(5) .
Bi02 Se03 3.1762(11) 1_665
Bi02 Se03 3.1761(11) .
Bi02 Se03 3.1762(11) 1_655
Bi02 Se03 3.1762(11) 1_565
Bi02 O006 2.346(6) .
Bi02 O006 2.346(6) 1_545
Bi02 O006 2.346(6) 3_655
Bi02 O006 2.346(6) 3_755
Se03 Bi02 3.1762(11) 1_545
Se03 Bi02 3.1762(11) 1_455
Se03 Bi02 3.1762(11) 1_445
Se03 Cu05 2.5014(13) 25_455
Se03 Cu05 2.5014(13) .
Se03 Cu05 2.5014(13) 1_655
Se03 Cu05 2.5014(13) 25_445
Cu05 Se03 2.5014(13) 25_445
Cu05 Se03 2.5013(13) 25_455
Cu05 Se03 2.5013(13) 1_455
Cu05 Cu05 2.75623(7) 25_455
Cu05 Cu05 2.75623(7) 25_345
Cu05 Cu05 2.75623(7) 25_355
Cu05 Cu05 2.75623(7) 25_445
O006 Bi01 2.288(5) 1_455
O006 Bi02 2.346(6) 1_565
